data_7008524
loop_
_publ_author_name
'Naskar, Subhendu'
'Mishra, Dipankar'
'Chattopadhyay, Shyamal Kumar'
'Corbella, Montserrat'
'Blake, Alexander J.'

_publ_section_title
;
 Versatility of 2,6-diacetylpyridine (dap) hydrazones in stabilizing
 uncommon coordination geometries of Mn(II): synthesis, spectroscopic,
 magnetic and structural characterization.
;
_journal_issue 14
_journal_name_full 'Dalton transactions (Cambridge, England : 2003)'
_journal_page_first 2428
_journal_page_last 2435
_journal_paper_doi 10.1039/b503891j
_journal_year 2005
_chemical_formula_moiety 'C32 H28 Mn N6 O6, C3 H7 N O'
_chemical_formula_sum 'C35 H35 Mn N7 O7'
_chemical_formula_weight 720.64
_chemical_name_systematic
;
?
;
_space_group_IT_number 14
_symmetry_cell_setting monoclinic
_symmetry_space_group_name_Hall '-P 2ybc'
_symmetry_space_group_name_H-M 'P 1 21/c 1'
_atom_sites_solution_hydrogens geom
_atom_sites_solution_primary direct
_atom_sites_solution_secondary difmap
_audit_creation_method SHELXL-97
_cell_angle_alpha 90.00
_cell_angle_beta 105.174(2)
_cell_angle_gamma 90.00
_cell_formula_units_Z 4
_cell_length_a 13.4258(13)
_cell_length_b 15.749(2)
_cell_length_c 16.267(2)
_cell_measurement_reflns_used 12896
_cell_measurement_temperature 150(2)
_cell_measurement_theta_max 27.5
_cell_measurement_theta_min 2.2
_cell_volume 3319.6(7)
_computing_cell_refinement 'Bruker SAINT version 6.36a (Bruker, 2000)'
_computing_data_collection 'Bruker SMART version 5.625 (Bruker, 2001)'
_computing_data_reduction 'Bruker SAINT; Bruker SHELXTL (Bruker, 2001)'
_computing_molecular_graphics 'Bruker SHELXTL'
_computing_publication_material 'SHELXL-97; enCIFer (CCDC, 2003); PLATON (Spek, 2003)'
_computing_structure_refinement 'SHELXL-97 (Sheldrick, 1997)'
_computing_structure_solution 'SHELXS-97 (Sheldrick, 1990)'
_diffrn_ambient_temperature 150(2)
_diffrn_measured_fraction_theta_full 0.997
_diffrn_measured_fraction_theta_max 0.997
_diffrn_measurement_device_type 'Bruker SMART APEX CCD area detector'
_diffrn_measurement_method omega
_diffrn_radiation_monochromator graphite
_diffrn_radiation_source 'normal-focus sealed tube'
_diffrn_radiation_type MoK\a
_diffrn_radiation_wavelength 0.71073
_diffrn_reflns_av_R_equivalents 0.037
_diffrn_reflns_av_sigmaI/netI 0.018
_diffrn_reflns_limit_h_max 17
_diffrn_reflns_limit_h_min -17
_diffrn_reflns_limit_k_max 20
_diffrn_reflns_limit_k_min -20
_diffrn_reflns_limit_l_max 21
_diffrn_reflns_limit_l_min -21
_diffrn_reflns_number 30065
_diffrn_reflns_theta_full 27.50
_diffrn_reflns_theta_max 27.51
_diffrn_reflns_theta_min 2.18
_diffrn_standards_decay_% 0
_exptl_absorpt_coefficient_mu 0.459
_exptl_absorpt_correction_T_max 0.532
_exptl_absorpt_correction_T_min 0.428
_exptl_absorpt_correction_type multi-scan
_exptl_absorpt_process_details '(SHELXTL version 6.12; Bruker, 2001)'
_exptl_crystal_colour orange
_exptl_crystal_density_diffrn 1.442
_exptl_crystal_density_method 'not measured'
_exptl_crystal_description tablet
_exptl_crystal_F_000 1500
_exptl_crystal_size_max 0.85
_exptl_crystal_size_mid 0.49
_exptl_crystal_size_min 0.23
_refine_diff_density_max 0.78
_refine_diff_density_min -0.45
_refine_diff_density_rms 0.06
_refine_ls_extinction_method none
_refine_ls_goodness_of_fit_ref 1.09
_refine_ls_hydrogen_treatment mixed
_refine_ls_matrix_type full
_refine_ls_number_parameters 459
_refine_ls_number_reflns 7622
_refine_ls_number_restraints 0
_refine_ls_restrained_S_all 1.09
_refine_ls_R_factor_all 0.0484
_refine_ls_R_factor_gt 0.0407
_refine_ls_shift/su_max 0.001
_refine_ls_shift/su_mean 0.000
_refine_ls_structure_factor_coef Fsqd
_refine_ls_weighting_details 'calc w=1/[\s^2^(Fo^2^)+(0.072P)^2^+0.62P] where P=(Fo^2^+2Fc^2^)/3'
_refine_ls_weighting_scheme calc
_refine_ls_wR_factor_gt 0.115
_refine_ls_wR_factor_ref 0.120
_reflns_number_gt 6379
_reflns_number_total 7622
_reflns_threshold_expression >2sigma(I)
_cod_data_source_file b503891j.txt
_cod_data_source_block MN2ACP
_cod_depositor_comments
;
The following automatic conversions were performed:
'_symmetry_cell_setting' value 'Monoclinic' changed to 'monoclinic'
according to '/home/saulius/struct/CIF-dictionaries/cif_core.dic'
dictionary named 'cif_core.dic' version 2.4.1 from 2010-06-29.

Automatic conversion script
Id: cif_fix_enum 1527 2010-12-29 10:47:43Z saulius 
;
_cod_original_sg_symbol_H-M P21/c
_cod_database_code 7008524

loop_
_symmetry_equiv_pos_as_xyz
'x, y, z'
'-x, y+1/2, -z+1/2'
'-x, -y, -z'
'x, -y-1/2, z-1/2'

loop_
_atom_site_label
_atom_site_type_symbol
_atom_site_fract_x
_atom_site_fract_y
_atom_site_fract_z
_atom_site_U_iso_or_equiv
_atom_site_adp_type
_atom_site_occupancy
_atom_site_symmetry_multiplicity
_atom_site_calc_flag
_atom_site_refinement_flags
_atom_site_disorder_assembly
_atom_site_disorder_group
Mn Mn 0.776120(18) 0.876256(15) 0.114009(15) 0.02781(9) Uani 1 1 d . . .
O1 O 0.92804(9) 0.85406(8) 0.20992(8) 0.0364(3) Uani 1 1 d . . .
N1 N 0.99038(10) 0.96845(8) 0.14878(8) 0.0295(3) Uani 1 1 d . . .
N2 N 0.89030(10) 0.97628(8) 0.10047(8) 0.0276(3) Uani 1 1 d . . .
C1 C 1.00029(13) 0.90232(10) 0.20239(10) 0.0300(3) Uani 1 1 d . . .
O2 O 1.18453(9) 0.98768(8) 0.17710(8) 0.0370(3) Uani 1 1 d . . .
H2O H 1.1219 0.9995 0.1567 0.056 Uiso 1 1 calc R . .
C2 C 1.10784(13) 0.88716(10) 0.25506(11) 0.0310(3) Uani 1 1 d . . .
O3 O 0.59552(9) 0.83437(8) 0.02420(8) 0.0385(3) Uani 1 1 d . . .
N3 N 0.70232(10) 0.97083(8) 0.00479(8) 0.0282(3) Uani 1 1 d . . .
C3 C 1.19351(13) 0.92680(10) 0.23691(10) 0.0306(3) Uani 1 1 d . . .
C4 C 1.29299(13) 0.90361(11) 0.28308(11) 0.0351(4) Uani 1 1 d . . .
H4 H 1.3511 0.9274 0.2686 0.042 Uiso 1 1 calc R . .
C5 C 1.30755(14) 0.84656(12) 0.34941(12) 0.0418(4) Uani 1 1 d . . .
H5 H 1.3756 0.8317 0.3805 0.050 Uiso 1 1 calc R . .
C6 C 1.22344(15) 0.81064(14) 0.37107(13) 0.0487(5) Uani 1 1 d . . .
H6 H 1.2334 0.7731 0.4182 0.058 Uiso 1 1 calc R . .
C7 C 1.12471(14) 0.83038(13) 0.32290(12) 0.0414(4) Uani 1 1 d . . .
H7 H 1.0671 0.8045 0.3365 0.050 Uiso 1 1 calc R . .
C8 C 0.86632(12) 1.04018(10) 0.04986(10) 0.0285(3) Uani 1 1 d . . .
C9 C 0.93900(14) 1.10883(11) 0.03988(12) 0.0384(4) Uani 1 1 d . . .
H9A H 1.0019 1.1056 0.0867 0.058 Uiso 1 1 calc R . .
H9B H 0.9061 1.1643 0.0409 0.058 Uiso 1 1 calc R . .
H9C H 0.9566 1.1016 -0.0145 0.058 Uiso 1 1 calc R . .
C10 C 0.75743(12) 1.04040(10) -0.00188(10) 0.0289(3) Uani 1 1 d . . .
C11 C 0.71439(14) 1.10775(11) -0.05518(11) 0.0347(4) Uani 1 1 d . . .
H11A H 0.7538 1.1572 -0.0581 0.042 Uiso 1 1 calc R . .
C12 C 0.61310(14) 1.10125(12) -0.10381(12) 0.0387(4) Uani 1 1 d . . .
H12 H 0.5817 1.1468 -0.1396 0.046 Uiso 1 1 calc R . .
C13 C 0.55809(13) 1.02756(11) -0.09970(11) 0.0363(4) Uani 1 1 d . . .
H13 H 0.4896 1.0207 -0.1342 0.044 Uiso 1 1 calc R . .
C14 C 0.60540(12) 0.96426(10) -0.04420(10) 0.0304(3) Uani 1 1 d . . .
C15 C 0.55298(13) 0.88240(10) -0.03229(11) 0.0329(4) Uani 1 1 d . . .
C16 C 0.44993(14) 0.86179(12) -0.09182(13) 0.0411(4) Uani 1 1 d . . .
H16A H 0.4586 0.8495 -0.1486 0.062 Uiso 1 1 calc R . .
H16B H 0.4034 0.9104 -0.0952 0.062 Uiso 1 1 calc R . .
H16C H 0.4205 0.8121 -0.0705 0.062 Uiso 1 1 calc R . .
O1' O 0.72272(9) 0.97469(8) 0.19329(8) 0.0362(3) Uani 1 1 d . . .
N1' N 0.66477(11) 0.86519(10) 0.26348(9) 0.0366(3) Uani 1 1 d . . .
N2' N 0.69918(11) 0.81408(9) 0.20773(9) 0.0329(3) Uani 1 1 d . . .
C1' C 0.68175(12) 0.94732(12) 0.24921(10) 0.0339(4) Uani 1 1 d . . .
C2' C 0.64561(14) 1.00920(14) 0.30496(11) 0.0426(4) Uani 1 1 d . . .
O2' O 0.55505(13) 0.90462(14) 0.36518(11) 0.0692(5) Uani 1 1 d . . .
H2'O H 0.5783 0.8738 0.3324 0.104 Uiso 1 1 calc R . .
O3' O 0.83948(10) 0.82618(8) -0.01015(8) 0.0384(3) Uani 1 1 d . . .
N3' N 0.77018(10) 0.73086(9) 0.09595(9) 0.0311(3) Uani 1 1 d . . .
C3' C 0.58335(17) 0.98590(18) 0.35792(13) 0.0554(6) Uani 1 1 d . . .
C4' C 0.5485(2) 1.0491(3) 0.40469(15) 0.0792(10) Uani 1 1 d . . .
H4' H 0.5053 1.0337 0.4401 0.095 Uiso 1 1 calc R . .
C5' C 0.5757(2) 1.1322(2) 0.40027(17) 0.0859(11) Uani 1 1 d . . .
H5' H 0.5508 1.1739 0.4321 0.103 Uiso 1 1 calc R . .
C6' C 0.6389(2) 1.1559(2) 0.34998(16) 0.0699(8) Uani 1 1 d . . .
H6' H 0.6590 1.2136 0.3480 0.084 Uiso 1 1 calc R . .
C7' C 0.67309(16) 1.09457(15) 0.30206(14) 0.0513(5) Uani 1 1 d . . .
H7' H 0.7159 1.1110 0.2667 0.062 Uiso 1 1 calc R . .
C8' C 0.69302(13) 0.73328(12) 0.21370(11) 0.0369(4) Uani 1 1 d . . .
C9' C 0.65256(17) 0.68613(14) 0.27880(13) 0.0488(5) Uani 1 1 d . . .
H9'A H 0.6430 0.7259 0.3224 0.073 Uiso 1 1 calc R . .
H9'B H 0.7021 0.6421 0.3055 0.073 Uiso 1 1 calc R . .
H9'C H 0.5863 0.6597 0.2508 0.073 Uiso 1 1 calc R . .
C10' C 0.72861(13) 0.68522(11) 0.14854(12) 0.0366(4) Uani 1 1 d . . .
C11' C 0.71826(17) 0.59741(12) 0.13978(14) 0.0474(5) Uani 1 1 d . . .
H11' H 0.6895 0.5657 0.1777 0.057 Uiso 1 1 calc R . .
C12' C 0.74988(18) 0.55663(12) 0.07584(15) 0.0531(5) Uani 1 1 d . . .
H12' H 0.7437 0.4967 0.0696 0.064 Uiso 1 1 calc R . .
C13' C 0.79071(16) 0.60427(12) 0.02080(14) 0.0449(4) Uani 1 1 d . . .
H13' H 0.8118 0.5780 -0.0245 0.054 Uiso 1 1 calc R . .
C14' C 0.79999(13) 0.69146(10) 0.03356(11) 0.0346(4) Uani 1 1 d . . .
C15' C 0.84107(12) 0.74994(11) -0.02283(11) 0.0337(4) Uani 1 1 d . . .
C16' C 0.88191(15) 0.71339(13) -0.09182(12) 0.0431(4) Uani 1 1 d . . .
H16D H 0.8968 0.7593 -0.1275 0.065 Uiso 1 1 calc R . .
H16E H 0.8304 0.6751 -0.1268 0.065 Uiso 1 1 calc R . .
H16F H 0.9454 0.6817 -0.0666 0.065 Uiso 1 1 calc R . .
C1S C 0.0657(2) 0.5414(2) 0.1159(2) 0.0927(11) Uani 1 1 d . . .
H1SA H 0.0888 0.5433 0.0636 0.139 Uiso 1 1 calc R . .
H1SB H -0.0011 0.5125 0.1046 0.139 Uiso 1 1 calc R . .
H1SC H 0.1165 0.5105 0.1600 0.139 Uiso 1 1 calc R . .
C2S C 0.0181(3) 0.63568(19) 0.21963(19) 0.0777(8) Uani 1 1 d . . .
H2SA H 0.0730 0.6204 0.2703 0.117 Uiso 1 1 calc R . .
H2SB H -0.0416 0.5986 0.2154 0.117 Uiso 1 1 calc R . .
H2SC H -0.0022 0.6949 0.2241 0.117 Uiso 1 1 calc R . .
N3S N 0.05551(16) 0.62554(12) 0.14434(13) 0.0574(5) Uani 1 1 d . . .
C4S C 0.0815(2) 0.69680(18) 0.10796(16) 0.0654(7) Uani 1 1 d . . .
H4S H 0.0721 0.7498 0.1328 0.079 Uiso 1 1 calc R . .
O5S O 0.11591(19) 0.69788(17) 0.04621(14) 0.0977(7) Uani 1 1 d . . .

loop_
_atom_site_aniso_label
_atom_site_aniso_U_11
_atom_site_aniso_U_22
_atom_site_aniso_U_33
_atom_site_aniso_U_23
_atom_site_aniso_U_13
_atom_site_aniso_U_12
Mn 0.02623(14) 0.02425(14) 0.03277(15) 0.00245(9) 0.00738(10) -0.00201(9)
O1 0.0300(6) 0.0342(6) 0.0427(7) 0.0089(5) 0.0054(5) -0.0037(5)
N1 0.0246(6) 0.0286(7) 0.0335(7) -0.0007(5) 0.0045(5) -0.0012(5)
N2 0.0250(6) 0.0267(6) 0.0305(6) -0.0010(5) 0.0063(5) -0.0005(5)
C1 0.0291(8) 0.0282(7) 0.0324(8) -0.0015(6) 0.0076(6) -0.0012(6)
O2 0.0294(6) 0.0396(7) 0.0404(7) 0.0066(5) 0.0061(5) -0.0006(5)
C2 0.0293(8) 0.0286(8) 0.0332(8) -0.0011(6) 0.0046(6) 0.0008(6)
O3 0.0324(6) 0.0338(6) 0.0460(7) 0.0038(5) 0.0041(5) -0.0009(5)
N3 0.0266(6) 0.0294(7) 0.0286(6) -0.0006(5) 0.0072(5) 0.0009(5)
C3 0.0309(8) 0.0285(8) 0.0318(8) -0.0038(6) 0.0070(6) 0.0006(6)
C4 0.0289(8) 0.0349(9) 0.0409(9) -0.0040(7) 0.0079(7) 0.0016(7)
C5 0.0325(9) 0.0393(9) 0.0477(10) 0.0027(8) -0.0002(7) 0.0066(7)
C6 0.0416(11) 0.0500(12) 0.0497(11) 0.0195(9) 0.0033(8) 0.0043(8)
C7 0.0345(9) 0.0426(10) 0.0451(10) 0.0103(8) 0.0068(7) -0.0012(8)
C8 0.0291(8) 0.0262(7) 0.0314(8) 0.0000(6) 0.0101(6) -0.0016(6)
C9 0.0357(9) 0.0333(8) 0.0456(10) 0.0078(7) 0.0098(7) -0.0062(7)
C10 0.0304(8) 0.0284(8) 0.0295(7) 0.0004(6) 0.0104(6) 0.0018(6)
C11 0.0359(9) 0.0326(8) 0.0366(9) 0.0048(7) 0.0115(7) 0.0018(7)
C12 0.0394(10) 0.0369(9) 0.0375(9) 0.0086(7) 0.0062(7) 0.0086(7)
C13 0.0305(8) 0.0397(9) 0.0358(9) 0.0008(7) 0.0031(7) 0.0040(7)
C14 0.0276(8) 0.0323(8) 0.0311(8) -0.0032(6) 0.0073(6) 0.0019(6)
C15 0.0286(8) 0.0324(8) 0.0377(9) -0.0052(7) 0.0084(7) 0.0013(6)
C16 0.0330(9) 0.0409(10) 0.0447(10) -0.0068(8) 0.0018(7) -0.0028(7)
O1' 0.0384(7) 0.0330(6) 0.0393(6) -0.0019(5) 0.0139(5) -0.0001(5)
N1' 0.0295(7) 0.0464(9) 0.0337(7) 0.0020(6) 0.0080(6) -0.0019(6)
N2' 0.0270(7) 0.0368(8) 0.0334(7) 0.0043(6) 0.0052(5) -0.0041(6)
C1' 0.0240(8) 0.0435(9) 0.0316(8) -0.0015(7) 0.0025(6) 0.0019(7)
C2' 0.0284(8) 0.0659(13) 0.0296(8) -0.0058(8) 0.0006(6) 0.0118(8)
O2' 0.0475(9) 0.1093(15) 0.0582(10) 0.0236(10) 0.0272(8) 0.0191(10)
O3' 0.0412(7) 0.0319(6) 0.0456(7) -0.0034(5) 0.0178(6) -0.0039(5)
N3' 0.0269(7) 0.0263(7) 0.0371(7) 0.0020(5) 0.0033(5) -0.0026(5)
C3' 0.0399(11) 0.0887(18) 0.0368(10) 0.0099(11) 0.0085(8) 0.0191(11)
C4' 0.0638(16) 0.137(3) 0.0403(12) 0.0125(15) 0.0206(11) 0.0516(18)
C5' 0.0777(19) 0.124(3) 0.0452(13) -0.0249(16) -0.0028(12) 0.0539(19)
C6' 0.0552(14) 0.0821(17) 0.0597(14) -0.0360(13) -0.0072(11) 0.0237(13)
C7' 0.0402(11) 0.0579(13) 0.0488(11) -0.0208(10) -0.0008(8) 0.0092(9)
C8' 0.0311(8) 0.0387(9) 0.0381(9) 0.0075(7) 0.0040(7) -0.0079(7)
C9' 0.0517(12) 0.0485(11) 0.0466(11) 0.0098(9) 0.0137(9) -0.0167(9)
C10' 0.0317(9) 0.0307(8) 0.0431(9) 0.0065(7) 0.0022(7) -0.0046(7)
C11' 0.0503(12) 0.0316(9) 0.0567(12) 0.0077(9) 0.0077(9) -0.0079(8)
C12' 0.0582(13) 0.0270(9) 0.0696(14) 0.0012(9) 0.0089(11) -0.0064(9)
C13' 0.0457(11) 0.0308(9) 0.0541(11) -0.0063(8) 0.0057(9) -0.0010(8)
C14' 0.0281(8) 0.0293(8) 0.0424(9) -0.0013(7) 0.0019(7) -0.0022(6)
C15' 0.0262(8) 0.0334(9) 0.0390(9) -0.0047(7) 0.0041(6) -0.0028(6)
C16' 0.0408(10) 0.0442(10) 0.0434(10) -0.0114(8) 0.0094(8) -0.0028(8)
C1S 0.0572(16) 0.0754(19) 0.124(3) -0.0320(18) -0.0138(16) 0.0125(14)
C2S 0.095(2) 0.0678(17) 0.0704(17) 0.0094(13) 0.0210(16) -0.0048(15)
N3S 0.0544(11) 0.0517(11) 0.0573(11) 0.0107(9) -0.0010(9) 0.0005(8)
C4S 0.0700(16) 0.0679(16) 0.0586(14) 0.0177(12) 0.0171(12) 0.0209(12)
O5S 0.0983(16) 0.123(2) 0.0749(13) 0.0323(13) 0.0287(12) 0.0405(14)

loop_
_atom_type_symbol
_atom_type_description
_atom_type_scat_dispersion_real
_atom_type_scat_dispersion_imag
_atom_type_scat_source
C C 0.0033 0.0016 'International Tables Vol C Tables 4.2.6.8 and 6.1.1.4'
H H 0.0000 0.0000 'International Tables Vol C Tables 4.2.6.8 and 6.1.1.4'
N N 0.0061 0.0033 'International Tables Vol C Tables 4.2.6.8 and 6.1.1.4'
O O 0.0106 0.0060 'International Tables Vol C Tables 4.2.6.8 and 6.1.1.4'
Mn Mn 0.3368 0.7283 'International Tables Vol C Tables 4.2.6.8 and 6.1.1.4'

loop_
_geom_angle_atom_site_label_1
_geom_angle_atom_site_label_2
_geom_angle_atom_site_label_3
_geom_angle
_geom_angle_site_symmetry_1
_geom_angle_site_symmetry_3
_geom_angle_publ_flag
O1 Mn N2 70.06(5) . . ?
O1 Mn O1' 94.40(5) . . ?
N2 Mn O1' 84.33(5) . . ?
O1 Mn N2' 87.51(5) . . ?
N2 Mn N2' 143.90(5) . . ?
O1' Mn N2' 69.13(5) . . ?
O1 Mn N3' 85.92(5) . . ?
N2 Mn N3' 133.19(5) . . ?
O1' Mn N3' 138.68(5) . . ?
N2' Mn N3' 69.60(5) . . ?
O1 Mn N3 139.10(5) . . ?
N2 Mn N3 69.05(5) . . ?
O1' Mn N3 82.02(5) . . ?
N2' Mn N3 127.50(5) . . ?
N3' Mn N3 122.91(5) . . ?
O1 Mn O3' 94.16(5) . . ?
N2 Mn O3' 76.02(4) . . ?
O1' Mn O3' 154.39(4) . . ?
N2' Mn O3' 135.37(5) . . ?
N3' Mn O3' 66.06(5) . . ?
N3 Mn O3' 75.75(4) . . ?
C1 O1 Mn 114.80(10) . . ?
C1 N1 N2 110.92(13) . . ?
C8 N2 N1 118.67(13) . . ?
C8 N2 Mn 123.22(11) . . ?
N1 N2 Mn 118.11(9) . . ?
O1 C1 N1 125.57(15) . . ?
O1 C1 C2 120.01(15) . . ?
N1 C1 C2 114.42(14) . . ?
C3 O2 H2O 109.5 . . ?
C7 C2 C3 118.64(16) . . ?
C7 C2 C1 119.33(15) . . ?
C3 C2 C1 122.00(15) . . ?
C14 N3 C10 119.01(14) . . ?
C14 N3 Mn 123.82(11) . . ?
C10 N3 Mn 116.73(10) . . ?
O2 C3 C4 117.74(15) . . ?
O2 C3 C2 122.92(15) . . ?
C4 C3 C2 119.33(16) . . ?
C5 C4 C3 120.69(17) . . ?
C5 C4 H4 119.7 . . ?
C3 C4 H4 119.7 . . ?
C4 C5 C6 120.41(17) . . ?
C4 C5 H5 119.8 . . ?
C6 C5 H5 119.8 . . ?
C7 C6 C5 119.07(18) . . ?
C7 C6 H6 120.5 . . ?
C5 C6 H6 120.5 . . ?
C6 C7 C2 121.66(18) . . ?
C6 C7 H7 119.2 . . ?
C2 C7 H7 119.2 . . ?
N2 C8 C10 114.15(14) . . ?
N2 C8 C9 125.07(15) . . ?
C10 C8 C9 120.76(14) . . ?
C8 C9 H9A 109.5 . . ?
C8 C9 H9B 109.5 . . ?
H9A C9 H9B 109.5 . . ?
C8 C9 H9C 109.5 . . ?
H9A C9 H9C 109.5 . . ?
H9B C9 H9C 109.5 . . ?
N3 C10 C11 121.54(15) . . ?
N3 C10 C8 115.74(14) . . ?
C11 C10 C8 122.71(15) . . ?
C12 C11 C10 118.89(16) . . ?
C12 C11 H11A 120.6 . . ?
C10 C11 H11A 120.6 . . ?
C11 C12 C13 119.31(16) . . ?
C11 C12 H12 120.3 . . ?
C13 C12 H12 120.3 . . ?
C14 C13 C12 118.39(16) . . ?
C14 C13 H13 120.8 . . ?
C12 C13 H13 120.8 . . ?
N3 C14 C13 122.76(15) . . ?
N3 C14 C15 113.80(14) . . ?
C13 C14 C15 123.44(15) . . ?
O3 C15 C16 121.72(16) . . ?
O3 C15 C14 119.26(15) . . ?
C16 C15 C14 119.00(15) . . ?
C15 C16 H16A 109.5 . . ?
C15 C16 H16B 109.5 . . ?
H16A C16 H16B 109.5 . . ?
C15 C16 H16C 109.5 . . ?
H16A C16 H16C 109.5 . . ?
H16B C16 H16C 109.5 . . ?
C1' O1' Mn 116.38(11) . . ?
C1' N1' N2' 110.30(14) . . ?
C8' N2' N1' 119.38(15) . . ?
C8' N2' Mn 121.89(13) . . ?
N1' N2' Mn 118.58(11) . . ?
O1' C1' N1' 125.55(16) . . ?
O1' C1' C2' 119.24(17) . . ?
N1' C1' C2' 115.20(16) . . ?
C3' C2' C7' 118.6(2) . . ?
C3' C2' C1' 122.9(2) . . ?
C7' C2' C1' 118.41(18) . . ?
C3' O2' H2'O 109.5 . . ?
C15' O3' Mn 117.98(11) . . ?
C14' N3' C10' 119.41(15) . . ?
C14' N3' Mn 123.36(11) . . ?
C10' N3' Mn 117.10(12) . . ?
O2' C3' C2' 122.1(2) . . ?
O2' C3' C4' 118.9(2) . . ?
C2' C3' C4' 119.0(3) . . ?
C5' C4' C3' 121.3(3) . . ?
C5' C4' H4' 119.4 . . ?
C3' C4' H4' 119.4 . . ?
C4' C5' C6' 120.5(2) . . ?
C4' C5' H5' 119.8 . . ?
C6' C5' H5' 119.8 . . ?
C5' C6' C7' 119.3(3) . . ?
C5' C6' H6' 120.4 . . ?
C7' C6' H6' 120.4 . . ?
C6' C7' C2' 121.3(3) . . ?
C6' C7' H7' 119.3 . . ?
C2' C7' H7' 119.3 . . ?
N2' C8' C10' 114.49(15) . . ?
N2' C8' C9' 125.84(18) . . ?
C10' C8' C9' 119.66(17) . . ?
C8' C9' H9'A 109.5 . . ?
C8' C9' H9'B 109.5 . . ?
H9'A C9' H9'B 109.5 . . ?
C8' C9' H9'C 109.5 . . ?
H9'A C9' H9'C 109.5 . . ?
H9'B C9' H9'C 109.5 . . ?
N3' C10' C11' 120.81(18) . . ?
N3' C10' C8' 116.59(15) . . ?
C11' C10' C8' 122.59(17) . . ?
C12' C11' C10' 119.77(19) . . ?
C12' C11' H11' 120.1 . . ?
C10' C11' H11' 120.1 . . ?
C11' C12' C13' 119.11(18) . . ?
C11' C12' H12' 120.4 . . ?
C13' C12' H12' 120.4 . . ?
C12' C13' C14' 118.26(19) . . ?
C12' C13' H13' 120.9 . . ?
C14' C13' H13' 120.9 . . ?
N3' C14' C13' 122.62(17) . . ?
N3' C14' C15' 114.17(14) . . ?
C13' C14' C15' 123.19(17) . . ?
O3' C15' C16' 122.32(17) . . ?
O3' C15' C14' 118.35(16) . . ?
C16' C15' C14' 119.33(16) . . ?
C15' C16' H16D 109.5 . . ?
C15' C16' H16E 109.5 . . ?
H16D C16' H16E 109.5 . . ?
C15' C16' H16F 109.5 . . ?
H16D C16' H16F 109.5 . . ?
H16E C16' H16F 109.5 . . ?
N3S C1S H1SA 109.5 . . ?
N3S C1S H1SB 109.5 . . ?
H1SA C1S H1SB 109.5 . . ?
N3S C1S H1SC 109.5 . . ?
H1SA C1S H1SC 109.5 . . ?
H1SB C1S H1SC 109.5 . . ?
N3S C2S H2SA 109.5 . . ?
N3S C2S H2SB 109.5 . . ?
H2SA C2S H2SB 109.5 . . ?
N3S C2S H2SC 109.5 . . ?
H2SA C2S H2SC 109.5 . . ?
H2SB C2S H2SC 109.5 . . ?
C4S N3S C1S 124.8(3) . . ?
C4S N3S C2S 117.6(2) . . ?
C1S N3S C2S 117.5(2) . . ?
O5S C4S N3S 124.8(3) . . ?
O5S C4S H4S 117.6 . . ?
N3S C4S H4S 117.6 . . ?

loop_
_geom_bond_atom_site_label_1
_geom_bond_atom_site_label_2
_geom_bond_distance
_geom_bond_site_symmetry_2
_geom_bond_publ_flag
Mn O1 2.2474(12) . ?
Mn N2 2.2487(13) . ?
Mn N3 2.3314(13) . ?
Mn O1' 2.2504(12) . ?
Mn N2' 2.2747(14) . ?
Mn N3' 2.3073(14) . ?
Mn O3' 2.5148(13) . ?
O1 C1 1.263(2) . ?
N1 C1 1.343(2) . ?
N1 N2 1.3731(18) . ?
N2 C8 1.287(2) . ?
C1 C2 1.493(2) . ?
O2 C3 1.349(2) . ?
O2 H2O 0.8400 . ?
C2 C7 1.392(2) . ?
C2 C3 1.406(2) . ?
O3 C15 1.212(2) . ?
N3 C14 1.340(2) . ?
N3 C10 1.342(2) . ?
C3 C4 1.399(2) . ?
C4 C5 1.378(3) . ?
C4 H4 0.9500 . ?
C5 C6 1.388(3) . ?
C5 H5 0.9500 . ?
C6 C7 1.387(3) . ?
C6 H6 0.9500 . ?
C7 H7 0.9500 . ?
C8 C10 1.484(2) . ?
C8 C9 1.494(2) . ?
C9 H9A 0.9800 . ?
C9 H9B 0.9800 . ?
C9 H9C 0.9800 . ?
C10 C11 1.396(2) . ?
C11 C12 1.386(3) . ?
C11 H11A 0.9500 . ?
C12 C13 1.387(3) . ?
C12 H12 0.9500 . ?
C13 C14 1.383(2) . ?
C13 H13 0.9500 . ?
C14 C15 1.505(2) . ?
C15 C16 1.502(2) . ?
C16 H16A 0.9800 . ?
C16 H16B 0.9800 . ?
C16 H16C 0.9800 . ?
O1' C1' 1.256(2) . ?
N1' C1' 1.344(2) . ?
N1' N2' 1.380(2) . ?
N2' C8' 1.281(2) . ?
C1' C2' 1.496(2) . ?
C2' C3' 1.397(3) . ?
C2' C7' 1.398(3) . ?
O2' C3' 1.349(3) . ?
O2' H2'O 0.8400 . ?
O3' C15' 1.219(2) . ?
N3' C14' 1.337(2) . ?
N3' C10' 1.345(2) . ?
C3' C4' 1.405(4) . ?
C4' C5' 1.365(5) . ?
C4' H4' 0.9500 . ?
C5' C6' 1.376(5) . ?
C5' H5' 0.9500 . ?
C6' C7' 1.393(3) . ?
C6' H6' 0.9500 . ?
C7' H7' 0.9500 . ?
C8' C10' 1.480(3) . ?
C8' C9' 1.506(2) . ?
C9' H9'A 0.9800 . ?
C9' H9'B 0.9800 . ?
C9' H9'C 0.9800 . ?
C10' C11' 1.393(3) . ?
C11' C12' 1.380(3) . ?
C11' H11' 0.9500 . ?
C12' C13' 1.386(3) . ?
C12' H12' 0.9500 . ?
C13' C14' 1.390(2) . ?
C13' H13' 0.9500 . ?
C14' C15' 1.503(2) . ?
C15' C16' 1.488(2) . ?
C16' H16D 0.9800 . ?
C16' H16E 0.9800 . ?
C16' H16F 0.9800 . ?
C1S N3S 1.422(3) . ?
C1S H1SA 0.9800 . ?
C1S H1SB 0.9800 . ?
C1S H1SC 0.9800 . ?
C2S N3S 1.449(4) . ?
C2S H2SA 0.9800 . ?
C2S H2SB 0.9800 . ?
C2S H2SC 0.9800 . ?
N3S C4S 1.357(3) . ?
C4S O5S 1.210(3) . ?
C4S H4S 0.9500 . ?

loop_
_geom_torsion_atom_site_label_1
_geom_torsion_atom_site_label_2
_geom_torsion_atom_site_label_3
_geom_torsion_atom_site_label_4
_geom_torsion
_geom_torsion_site_symmetry_1
_geom_torsion_site_symmetry_2
_geom_torsion_site_symmetry_3
_geom_torsion_site_symmetry_4
_geom_torsion_publ_flag
N2 Mn O1 C1 -6.20(11) . . . . ?
O1' Mn O1 C1 -88.54(12) . . . . ?
N2' Mn O1 C1 -157.38(12) . . . . ?
N3' Mn O1 C1 132.90(12) . . . . ?
N3 Mn O1 C1 -5.66(16) . . . . ?
O3' Mn O1 C1 67.30(12) . . . . ?
C1 N1 N2 C8 175.32(14) . . . . ?
C1 N1 N2 Mn -4.64(16) . . . . ?
O1 Mn N2 C8 -174.16(14) . . . . ?
O1' Mn N2 C8 -77.38(13) . . . . ?
N2' Mn N2 C8 -119.33(13) . . . . ?
N3' Mn N2 C8 122.23(12) . . . . ?
N3 Mn N2 C8 6.22(12) . . . . ?
O3' Mn N2 C8 86.06(13) . . . . ?
O1 Mn N2 N1 5.80(10) . . . . ?
O1' Mn N2 N1 102.58(11) . . . . ?
N2' Mn N2 N1 60.63(14) . . . . ?
N3' Mn N2 N1 -57.81(13) . . . . ?
N3 Mn N2 N1 -173.82(12) . . . . ?
O3' Mn N2 N1 -93.97(11) . . . . ?
Mn O1 C1 N1 6.7(2) . . . . ?
Mn O1 C1 C2 -172.46(11) . . . . ?
N2 N1 C1 O1 -1.5(2) . . . . ?
N2 N1 C1 C2 177.72(13) . . . . ?
O1 C1 C2 C7 -11.9(2) . . . . ?
N1 C1 C2 C7 168.80(16) . . . . ?
O1 C1 C2 C3 166.28(16) . . . . ?
N1 C1 C2 C3 -13.0(2) . . . . ?
O1 Mn N3 C14 177.91(11) . . . . ?
N2 Mn N3 C14 178.45(13) . . . . ?
O1' Mn N3 C14 -94.59(12) . . . . ?
N2' Mn N3 C14 -38.72(14) . . . . ?
N3' Mn N3 C14 49.76(14) . . . . ?
O3' Mn N3 C14 98.22(12) . . . . ?
O1 Mn N3 C10 -9.80(15) . . . . ?
N2 Mn N3 C10 -9.26(11) . . . . ?
O1' Mn N3 C10 77.70(11) . . . . ?
N2' Mn N3 C10 133.57(11) . . . . ?
N3' Mn N3 C10 -137.96(11) . . . . ?
O3' Mn N3 C10 -89.49(11) . . . . ?
C7 C2 C3 O2 -174.46(16) . . . . ?
C1 C2 C3 O2 7.3(2) . . . . ?
C7 C2 C3 C4 4.7(2) . . . . ?
C1 C2 C3 C4 -173.55(15) . . . . ?
O2 C3 C4 C5 175.05(16) . . . . ?
C2 C3 C4 C5 -4.1(3) . . . . ?
C3 C4 C5 C6 0.5(3) . . . . ?
C4 C5 C6 C7 2.6(3) . . . . ?
C5 C6 C7 C2 -1.9(3) . . . . ?
C3 C2 C7 C6 -1.7(3) . . . . ?
C1 C2 C7 C6 176.59(18) . . . . ?
N1 N2 C8 C10 177.53(13) . . . . ?
Mn N2 C8 C10 -2.51(19) . . . . ?
N1 N2 C8 C9 -1.1(2) . . . . ?
Mn N2 C8 C9 178.89(13) . . . . ?
C14 N3 C10 C11 3.4(2) . . . . ?
Mn N3 C10 C11 -169.24(12) . . . . ?
C14 N3 C10 C8 -175.79(13) . . . . ?
Mn N3 C10 C8 11.53(17) . . . . ?
N2 C8 C10 N3 -6.3(2) . . . . ?
C9 C8 C10 N3 172.41(15) . . . . ?
N2 C8 C10 C11 174.52(15) . . . . ?
C9 C8 C10 C11 -6.8(2) . . . . ?
N3 C10 C11 C12 -1.7(3) . . . . ?
C8 C10 C11 C12 177.52(16) . . . . ?
C10 C11 C12 C13 -1.4(3) . . . . ?
C11 C12 C13 C14 2.6(3) . . . . ?
C10 N3 C14 C13 -2.2(2) . . . . ?
Mn N3 C14 C13 169.94(12) . . . . ?
C10 N3 C14 C15 178.52(14) . . . . ?
Mn N3 C14 C15 -9.36(18) . . . . ?
C12 C13 C14 N3 -0.9(3) . . . . ?
C12 C13 C14 C15 178.39(16) . . . . ?
N3 C14 C15 O3 7.4(2) . . . . ?
C13 C14 C15 O3 -171.87(16) . . . . ?
N3 C14 C15 C16 -171.55(15) . . . . ?
C13 C14 C15 C16 9.1(2) . . . . ?
O1 Mn O1' C1' -83.56(12) . . . . ?
N2 Mn O1' C1' -152.98(12) . . . . ?
N2' Mn O1' C1' 2.09(11) . . . . ?
N3' Mn O1' C1' 5.26(15) . . . . ?
N3 Mn O1' C1' 137.44(12) . . . . ?
O3' Mn O1' C1' 167.26(11) . . . . ?
C1' N1' N2' C8' 177.44(15) . . . . ?
C1' N1' N2' Mn 1.86(17) . . . . ?
O1 Mn N2' C8' -81.91(13) . . . . ?
N2 Mn N2' C8' -132.19(13) . . . . ?
O1' Mn N2' C8' -177.57(14) . . . . ?
N3' Mn N2' C8' 4.66(13) . . . . ?
N3 Mn N2' C8' 121.11(13) . . . . ?
O3' Mn N2' C8' 11.49(16) . . . . ?
O1 Mn N2' N1' 93.55(12) . . . . ?
N2 Mn N2' N1' 43.28(16) . . . . ?
O1' Mn N2' N1' -2.11(11) . . . . ?
N3' Mn N2' N1' -179.88(12) . . . . ?
N3 Mn N2' N1' -63.43(13) . . . . ?
O3' Mn N2' N1' -173.05(10) . . . . ?
Mn O1' C1' N1' -2.1(2) . . . . ?
Mn O1' C1' C2' 179.27(11) . . . . ?
N2' N1' C1' O1' 0.2(2) . . . . ?
N2' N1' C1' C2' 178.86(13) . . . . ?
O1' C1' C2' C3' 168.29(16) . . . . ?
N1' C1' C2' C3' -10.5(2) . . . . ?
O1' C1' C2' C7' -9.9(2) . . . . ?
N1' C1' C2' C7' 171.32(16) . . . . ?
O1 Mn O3' C15' 82.00(12) . . . . ?
N2 Mn O3' C15' 150.25(13) . . . . ?
O1' Mn O3' C15' -168.77(12) . . . . ?
N2' Mn O3' C15' -8.67(15) . . . . ?
N3' Mn O3' C15' -1.67(12) . . . . ?
N3 Mn O3' C15' -138.23(13) . . . . ?
O1 Mn N3' C14' -96.64(13) . . . . ?
N2 Mn N3' C14' -39.06(15) . . . . ?
O1' Mn N3' C14' 171.34(11) . . . . ?
N2' Mn N3' C14' 174.50(14) . . . . ?
N3 Mn N3' C14' 52.29(14) . . . . ?
O3' Mn N3' C14' -0.26(12) . . . . ?
O1 Mn N3' C10' 87.42(12) . . . . ?
N2 Mn N3' C10' 145.01(11) . . . . ?
O1' Mn N3' C10' -4.60(15) . . . . ?
N2' Mn N3' C10' -1.43(11) . . . . ?
N3 Mn N3' C10' -123.65(12) . . . . ?
O3' Mn N3' C10' -176.19(13) . . . . ?
C7' C2' C3' O2' -178.88(19) . . . . ?
C1' C2' C3' O2' 2.9(3) . . . . ?
C7' C2' C3' C4' 1.5(3) . . . . ?
C1' C2' C3' C4' -176.64(18) . . . . ?
O2' C3' C4' C5' 179.4(2) . . . . ?
C2' C3' C4' C5' -1.0(3) . . . . ?
C3' C4' C5' C6' -0.5(4) . . . . ?
C4' C5' C6' C7' 1.4(4) . . . . ?
C5' C6' C7' C2' -0.9(3) . . . . ?
C3' C2' C7' C6' -0.6(3) . . . . ?
C1' C2' C7' C6' 177.64(18) . . . . ?
N1' N2' C8' C10' 177.81(14) . . . . ?
Mn N2' C8' C10' -6.8(2) . . . . ?
N1' N2' C8' C9' -1.4(3) . . . . ?
Mn N2' C8' C9' 174.07(14) . . . . ?
C14' N3' C10' C11' 1.3(2) . . . . ?
Mn N3' C10' C11' 177.42(14) . . . . ?
C14' N3' C10' C8' -177.33(14) . . . . ?
Mn N3' C10' C8' -1.23(19) . . . . ?
N2' C8' C10' N3' 5.1(2) . . . . ?
C9' C8' C10' N3' -175.69(16) . . . . ?
N2' C8' C10' C11' -173.54(17) . . . . ?
C9' C8' C10' C11' 5.7(3) . . . . ?
N3' C10' C11' C12' -0.7(3) . . . . ?
C8' C10' C11' C12' 177.83(19) . . . . ?
C10' C11' C12' C13' -0.6(3) . . . . ?
C11' C12' C13' C14' 1.3(3) . . . . ?
C10' N3' C14' C13' -0.6(3) . . . . ?
Mn N3' C14' C13' -176.43(14) . . . . ?
C10' N3' C14' C15' 177.61(14) . . . . ?
Mn N3' C14' C15' 1.76(19) . . . . ?
C12' C13' C14' N3' -0.7(3) . . . . ?
C12' C13' C14' C15' -178.75(18) . . . . ?
Mn O3' C15' C16' -176.92(12) . . . . ?
Mn O3' C15' C14' 3.16(19) . . . . ?
N3' C14' C15' O3' -3.3(2) . . . . ?
C13' C14' C15' O3' 174.89(17) . . . . ?
N3' C14' C15' C16' 176.79(15) . . . . ?
C13' C14' C15' C16' -5.0(3) . . . . ?
C1S N3S C4S O5S 0.7(4) . . . . ?
C2S N3S C4S O5S 178.3(3) . . . . ?
